data_4001483
loop_
_publ_author_name
'Serre, Christian'
'Groves, John A.'
'Lightfoot, Philip'
'Slawin, Alexandra M. Z.'
'Wright, Paul A.'
'Stock, Norbert'
'Bein, Thomas'
'Haouas, Mohamed'
'Taulelle, Francis'
'F\'erey, G\'erard'

_publ_section_title
;
 Synthesis, Structure and Properties of Related
 MicroporousN,N&#x2018;-Piperazinebismethylenephosphonates of Aluminum and
 Titanium
;
_journal_issue 6
_journal_name_full 'Chemistry of Materials'
_journal_page_first 1451
_journal_paper_doi 10.1021/cm052149l
_journal_volume 18
_journal_year 2006
_chemical_formula_moiety 'C6 H25 Al1 N2 O11 P2'
_chemical_formula_sum 'C6 H19.5 Al N2 O9.25 P2'
_chemical_formula_weight 356.66
_chemical_name_systematic
; 
 ? 
;
_space_group_IT_number 12
_symmetry_cell_setting monoclinic
_symmetry_space_group_name_Hall '-C 2y'
_symmetry_space_group_name_H-M 'C 1 2/m 1'
_atom_sites_solution_hydrogens geom
_atom_sites_solution_primary direct
_atom_sites_solution_secondary difmap
_audit_creation_method SHELXL-97
_cell_angle_alpha 90.00
_cell_angle_beta 90.54(2)
_cell_angle_gamma 90.00
_cell_formula_units_Z 4
_cell_length_a 18.859(9)
_cell_length_b 6.915(3)
_cell_length_c 11.256(6)
_cell_measurement_reflns_used 3885
_cell_measurement_temperature 173(2)
_cell_measurement_theta_max 64.42
_cell_measurement_theta_min 4.04
_cell_volume 1467.8(12)
_computing_cell_refinement TwinSolve
_computing_data_collection CrystalClear
_computing_data_reduction TwinSolve
_computing_publication_material 'SHELXL-97 (Sheldrick, 1997)'
_computing_structure_refinement 'SHELXL-97 (Sheldrick, 1997)'
_computing_structure_solution 'SHELXS (Sheldrick, 1997)'
_diffrn_ambient_temperature 173(2)
_diffrn_detector_area_resol_mean 0.83
_diffrn_measured_fraction_theta_full 0.956
_diffrn_measured_fraction_theta_max 0.956
_diffrn_measurement_device_type CCD
_diffrn_measurement_method 'phi and omega scans'
_diffrn_radiation_monochromator confocal
_diffrn_radiation_source 'rotating anode'
_diffrn_radiation_type CuK\a
_diffrn_radiation_wavelength 1.54178
_diffrn_reflns_av_R_equivalents 0.1881
_diffrn_reflns_av_sigmaI/netI 0.0886
_diffrn_reflns_limit_h_max 21
_diffrn_reflns_limit_h_min -22
_diffrn_reflns_limit_k_max 8
_diffrn_reflns_limit_k_min -8
_diffrn_reflns_limit_l_max 13
_diffrn_reflns_limit_l_min -13
_diffrn_reflns_number 9557
_diffrn_reflns_theta_full 68.03
_diffrn_reflns_theta_max 68.03
_diffrn_reflns_theta_min 3.93
_exptl_absorpt_coefficient_mu 3.731
_exptl_absorpt_correction_T_max 1.0000
_exptl_absorpt_correction_T_min 0.0321
_exptl_absorpt_correction_type multi-scan
_exptl_absorpt_process_details ' '
_exptl_crystal_colour colourless
_exptl_crystal_density_diffrn 1.614
_exptl_crystal_density_method 'not measured'
_exptl_crystal_description platelet
_exptl_crystal_F_000 746
_exptl_crystal_size_max 0.100
_exptl_crystal_size_mid 0.030
_exptl_crystal_size_min 0.010
_refine_diff_density_max 1.032
_refine_diff_density_min -0.722
_refine_diff_density_rms 0.211
_refine_ls_extinction_method none
_refine_ls_goodness_of_fit_ref 1.208
_refine_ls_hydrogen_treatment mixed
_refine_ls_matrix_type full
_refine_ls_number_parameters 93
_refine_ls_number_reflns 1396
_refine_ls_number_restraints 0
_refine_ls_restrained_S_all 1.208
_refine_ls_R_factor_all 0.1651
_refine_ls_R_factor_gt 0.1387
_refine_ls_shift/su_max 0.000
_refine_ls_shift/su_mean 0.000
_refine_ls_structure_factor_coef Fsqd
_refine_ls_weighting_details 'calc w=1/[\s^2^(Fo^2^)+(0.1400P)^2^+31.7014P] where P=(Fo^2^+2Fc^2^)/3'
_refine_ls_weighting_scheme calc
_refine_ls_wR_factor_gt 0.3233
_refine_ls_wR_factor_ref 0.3393
_reflns_number_gt 1089
_reflns_number_total 1396
_reflns_threshold_expression >2sigma(I)
_cod_data_source_file cm052149lsi20050927_090031.cif
_cod_data_source_block phil
_cod_depositor_comments
;
The following automatic conversions were performed:

'_symmetry_cell_setting' value 'Monoclinic' changed to 'monoclinic'
according to /home/saulius/struct/CIF-dictionaries/cif_core.dic
dictionary named 'cif_core.dic' version 2.4.1 from 2010-06-29.

Automatic conversion script
Id: cif_fix_values 1715 2011-07-08 13:25:40Z adriana 
;
_cod_original_cell_volume 1467.8(13)
_cod_original_sg_symbol_H-M 'C  2 (b)'
_cod_original_formula_sum 'C6 H19.50 Al N2 O9.25 P2'
_cod_database_code 4001483

loop_
_symmetry_equiv_pos_as_xyz
'x, y, z'
'-x, y, -z'
'x+1/2, y+1/2, z'
'-x+1/2, y+1/2, -z'
'-x, -y, -z'
'x, -y, z'
'-x+1/2, -y+1/2, -z'
'x+1/2, -y+1/2, z'

loop_
_atom_site_label
_atom_site_type_symbol
_atom_site_fract_x
_atom_site_fract_y
_atom_site_fract_z
_atom_site_U_iso_or_equiv
_atom_site_adp_type
_atom_site_occupancy
_atom_site_symmetry_multiplicity
_atom_site_calc_flag
_atom_site_refinement_flags
P1 P 0.33253(18) 0.0000 0.6917(3) 0.0232(9) Uani 1 2 d S
P2 P 0.32848(18) 0.0000 0.3099(3) 0.0249(10) Uani 1 2 d S
Al1 Al 0.2500 0.2500 0.5000 0.0232(10) Uani 1 2 d S
O1 O 0.2121(5) 0.0000 0.5051(9) 0.026(2) Uani 1 2 d S
H3 H 0.172(7) 0.0000 0.515(11) 0.01(3) Uiso 1 2 d S
O2 O 0.3198(3) 0.1836(10) 0.6204(5) 0.0263(16) Uani 1 1 d .
O3 O 0.3154(3) 0.1813(10) 0.3813(6) 0.0284(17) Uani 1 1 d .
O4 O 0.4049(5) 0.0000 0.7489(8) 0.030(2) Uani 1 2 d S
O5 O 0.2921(5) 0.0000 0.1913(9) 0.032(2) Uani 1 2 d S
N1 N 0.4754(6) 0.0000 0.3761(10) 0.028(3) Uiso 1 2 d S
H1 H 0.5193 0.0000 0.3432 0.034 Uiso 1 2 calc SR
N2 N 0.2529(8) 0.154(2) 0.8845(13) 0.024(3) Uiso 0.50 1 d P
C1 C 0.4713(5) 0.1772(16) 0.4524(9) 0.031(2) Uiso 1 1 d .
H1A H 0.4252 0.1827 0.4897 0.038 Uiso 1 1 calc R
H1B H 0.4763 0.2913 0.4030 0.038 Uiso 1 1 calc R
C2 C 0.4241(7) 0.0000 0.2770(13) 0.029(3) Uiso 1 2 d S
H2A H 0.4337 -0.1128 0.2285 0.035 Uiso 0.50 1 calc PR
H2B H 0.4337 0.1128 0.2285 0.035 Uiso 0.50 1 calc PR
C3 C 0.2642(8) 0.0000 0.8053(14) 0.036(4) Uiso 1 2 d S
H3A H 0.2194 -0.0231 0.7647 0.043 Uiso 0.25 1 d PR
H3B H 0.2732 -0.1129 0.8543 0.043 Uiso 0.25 1 d PR
H3C H 0.2733 0.1127 0.8544 0.043 Uiso 0.25 1 d PR
H3D H 0.2195 0.0237 0.7645 0.043 Uiso 0.25 1 d PR
C4 C 0.3183(10) 0.213(3) 0.9512(18) 0.028(4) Uiso 0.50 1 d P
H4A H 0.3348 0.1063 1.0000 0.034 Uiso 0.50 1 d PR
H4B H 0.3554 0.2451 0.8955 0.034 Uiso 0.50 1 d PR
C5 C 0.1943(10) 0.123(3) 0.9695(17) 0.030(4) Uiso 0.50 1 d P
H5A H 0.1516 0.0903 0.9250 0.035 Uiso 0.50 1 d PR
H5B H 0.2064 0.0000 1.0188 0.035 Uiso 1 2 d SR
C4A C 0.1795 0.2855 1.0467 0.029 Uiso 0.00 1 d P
C5A C 0.3056 0.3841 1.0294 0.033 Uiso 0.00 1 d P
O100 O 0.4098(7) 0.5000 0.6842(11) 0.052(3) Uiso 1 2 d S
O101 O 0.5217(13) 0.5000 0.856(2) 0.060 Uiso 0.58(3) 2 d SP
O102 O 0.4591(14) 0.152(4) 0.965(2) 0.060 Uiso 0.345(18) 1 d P

loop_
_atom_site_aniso_label
_atom_site_aniso_U_11
_atom_site_aniso_U_22
_atom_site_aniso_U_33
_atom_site_aniso_U_23
_atom_site_aniso_U_13
_atom_site_aniso_U_12
P1 0.0243(18) 0.0210(18) 0.0244(19) 0.000 0.0038(14) 0.000
P2 0.0255(18) 0.0233(19) 0.0260(19) 0.000 0.0071(15) 0.000
Al1 0.027(2) 0.020(2) 0.023(2) 0.0009(17) 0.0064(16) 0.0012(16)
O1 0.018(5) 0.031(5) 0.031(6) 0.000 0.011(4) 0.000
O2 0.028(3) 0.026(4) 0.025(3) 0.000(3) 0.002(3) -0.003(3)
O3 0.022(3) 0.025(4) 0.038(4) 0.007(3) 0.011(3) -0.004(3)
O4 0.040(6) 0.025(5) 0.024(5) 0.000 0.010(4) 0.000
O5 0.034(6) 0.031(6) 0.031(6) 0.000 0.011(5) 0.000

loop_
_atom_type_symbol
_atom_type_description
_atom_type_scat_dispersion_real
_atom_type_scat_dispersion_imag
_atom_type_scat_source
C C 0.0181 0.0091 'International Tables Vol C Tables 4.2.6.8 and 6.1.1.4'
H H 0.0000 0.0000 'International Tables Vol C Tables 4.2.6.8 and 6.1.1.4'
N N 0.0311 0.0180 'International Tables Vol C Tables 4.2.6.8 and 6.1.1.4'
O O 0.0492 0.0322 'International Tables Vol C Tables 4.2.6.8 and 6.1.1.4'
Al Al 0.2130 0.2455 'International Tables Vol C Tables 4.2.6.8 and 6.1.1.4'
P P 0.2955 0.4335 'International Tables Vol C Tables 4.2.6.8 and 6.1.1.4'

loop_
_geom_angle_atom_site_label_1
_geom_angle_atom_site_label_2
_geom_angle_atom_site_label_3
_geom_angle
_geom_angle_site_symmetry_1
_geom_angle_site_symmetry_3
O4 P1 O2 111.4(3) . 6
O4 P1 O2 111.4(3) . .
O2 P1 O2 113.3(5) 6 .
O4 P1 C3 110.1(7) . .
O2 P1 C3 105.1(4) 6 .
O2 P1 C3 105.1(4) . .
O5 P2 O3 113.5(3) . .
O5 P2 O3 113.5(3) . 6
O3 P2 O3 112.2(5) . 6
O5 P2 C2 105.2(6) . .
O3 P2 C2 105.8(4) . .
O3 P2 C2 105.8(4) 6 .
O1 Al1 O1 180.000(1) 7_556 .
O1 Al1 O3 92.4(3) 7_556 7_556
O1 Al1 O3 87.6(3) . 7_556
O1 Al1 O3 87.6(3) 7_556 .
O1 Al1 O3 92.4(3) . .
O3 Al1 O3 180.000(1) 7_556 .
O1 Al1 O2 89.0(4) 7_556 .
O1 Al1 O2 91.0(4) . .
O3 Al1 O2 90.5(3) 7_556 .
O3 Al1 O2 89.5(3) . .
O1 Al1 O2 91.0(4) 7_556 7_556
O1 Al1 O2 89.0(4) . 7_556
O3 Al1 O2 89.5(3) 7_556 7_556
O3 Al1 O2 90.5(3) . 7_556
O2 Al1 O2 180.000(1) . 7_556
Al1 O1 Al1 134.9(6) . 4_546
Al1 O1 H3 112.5(4) . .
Al1 O1 H3 112.5(4) 4_546 .
P1 O2 Al1 132.1(4) . .
P2 O3 Al1 134.1(4) . .
C2 N1 C1 113.4(7) . .
C2 N1 C1 113.4(7) . 6
C1 N1 C1 109.7(11) . 6
C2 N1 H1 106.6 . .
C1 N1 H1 106.6 . .
C1 N1 H1 106.6 6 .
C5 N2 C4 109.4(15) . .
C5 N2 C5A 1.8(8) . 7_557
C4 N2 C5A 109.4(12) . 7_557
C5 N2 C4A 109.5(12) . 7_557
C4 N2 C4A 0.2(9) . 7_557
C5A N2 C4A 109.5(9) 7_557 7_557
C5 N2 H3C 142.4 . .
C4 N2 H3C 83.3 . .
C5A N2 H3C 140.7 7_557 .
C4A N2 H3C 83.2 7_557 .
N1 C1 C1 111.3(7) . 2_656
N1 C1 H1A 109.4 . .
C1 C1 H1A 109.4 2_656 .
N1 C1 H1B 109.4 . .
C1 C1 H1B 109.4 2_656 .
H1A C1 H1B 108.0 . .
N1 C2 P2 119.0(10) . .
N1 C2 H2A 107.6 . .
P2 C2 H2A 107.6 . .
N1 C2 H2B 107.6 . .
P2 C2 H2B 107.6 . .
H2A C2 H2B 107.0 . .
N2 C3 P1 123.8(9) 6 .
N2 C3 H3A 92.2 6 .
P1 C3 H3A 106.8 . .
N2 C3 H3B 19.4 6 .
P1 C3 H3B 106.1 . .
H3A C3 H3B 106.4 . .
N2 C3 H3C 105.9 6 .
P1 C3 H3C 106.1 . .
H3A C3 H3C 123.3 . .
H3B C3 H3C 107.0 . .
N2 C3 H3D 107.0 6 .
P1 C3 H3D 106.6 . .
H3A C3 H3D 19.2 . .
H3B C3 H3D 123.5 . .
H3C C3 H3D 106.4 . .
N2 C4 C5A 112.1(14) . .
N2 C4 H3C 22.3 . .
C5A C4 H3C 133.1 . .
N2 C4 H4A 109.6 . .
C5A C4 H4A 108.8 . .
H3C C4 H4A 103.2 . .
N2 C4 H4B 109.5 . .
C5A C4 H4B 108.8 . .
H3C C4 H4B 92.4 . .
H4A C4 H4B 108.0 . .
C4A C5 N2 114.8(15) . .
C4A C5 H5A 109.0 . .
N2 C5 H5A 108.8 . .
C4A C5 H5B 110.9 . .
N2 C5 H5B 107.6 . .
H5A C5 H5B 105.4 . .
C4 C4A C5 106(10) 7_557 .
C4 C4A C5A 106(10) 7_557 7_557
C5 C4A C5A 1.5(8) . 7_557
C4 C4A N2 5(10) 7_557 7_557
C5 C4A N2 110.4(10) . 7_557
C5A C4A N2 110.1(6) 7_557 7_557
C5 C5A C4A 52(10) 7_557 7_557
C5 C5A C4 52(10) 7_557 .
C4A C5A C4 1.8(7) 7_557 .
C5 C5A N2 72(10) 7_557 7_557
C4A C5A N2 112.3(6) 7_557 7_557
C4 C5A N2 111.4(10) . 7_557
C5 C5A C5A 165(10) 7_557 6_565
C4A C5A C5A 142.365(19) 7_557 6_565
C4 C5A C5A 142.3(8) . 6_565
N2 C5A C5A 100.2(6) 7_557 6_565
C5 C5A C5 164(10) 7_557 4_557
C4A C5A C5 142.8(7) 7_557 4_557
C4 C5A C5 142.7(11) . 4_557
N2 C5A C5 100.0(9) 7_557 4_557
C5A C5A C5 0.5(7) 6_565 4_557

loop_
_geom_bond_atom_site_label_1
_geom_bond_atom_site_label_2
_geom_bond_distance
_geom_bond_site_symmetry_2
P1 O4 1.504(11) .
P1 O2 1.520(7) 6
P1 O2 1.520(7) .
P1 C3 1.824(16) .
P2 O5 1.495(11) .
P2 O3 1.511(7) .
P2 O3 1.511(7) 6
P2 C2 1.844(15) .
Al1 O1 1.872(4) 7_556
Al1 O1 1.872(4) .
Al1 O3 1.888(6) 7_556
Al1 O3 1.888(6) .
Al1 O2 1.935(6) .
Al1 O2 1.935(6) 7_556
O1 Al1 1.872(4) 4_546
O1 H3 0.77(13) .
N1 C2 1.471(18) .
N1 C1 1.499(12) .
N1 C1 1.499(12) 6
N1 H1 0.9100 .
N2 C5 1.49(2) .
N2 C4 1.49(2) .
N2 C5A 1.499(15) 7_557
N2 C4A 1.541(15) 7_557
N2 H3C 0.5888 .
C1 C1 1.517(19) 2_656
C1 H1A 0.9700 .
C1 H1B 0.9700 .
C2 H2A 0.9700 .
C2 H2B 0.9700 .
C3 N2 1.408(19) 6
C3 H3A 0.9700 .
C3 H3B 0.9700 .
C3 H3C 0.9700 .
C3 H3D 0.9700 .
C4 C5A 1.49(2) .
C4 H3C 1.5408 .
C4 H4A 0.9700 .
C4 H4B 0.9700 .
C5 C4A 1.45(2) .
C5 H5A 0.9700 .
C5 H5B 1.0380 .
C4A C4 0.048(19) 7_557
C4A C5A 1.4808(5) 7_557
C4A N2 1.541(15) 7_557
C5A C5 0.05(2) 7_557
C5A C4A 1.4808(5) 7_557
C5A N2 1.499(15) 7_557
C5A C5A 1.6024(7) 6_565
C5A C5 1.65(2) 4_557
O102 O102 1.73(5) 2_657
